data_4118641
loop_
_publ_author_name
'Jos\'e A. Souto'
'Peter Becker'
'\'Alvaro Iglesias'
'Kilian Mu\~niz'

_publ_section_title
;
 Metal-Free Iodine(III)-Promoted Direct Intermolecular C-H Amination
 Reactions of Acetylenes
;
_journal_name_full 'Journal of the American Chemical Society'
_journal_page_first 15505
_journal_page_last 15511
_journal_paper_doi 10.1021/ja306211q
_journal_volume 134
_journal_year 2012
_chemical_formula_sum 'C22 H27 N O4 S2'
_chemical_formula_weight 433.57
_chemical_name_systematic
; 
 ? 
;
_space_group_IT_number 14
_symmetry_cell_setting monoclinic
_symmetry_space_group_name_Hall '-P 2ybc'
_symmetry_space_group_name_H-M 'P 1 21/c 1'
_atom_sites_solution_hydrogens geom
_atom_sites_solution_primary direct
_atom_sites_solution_secondary difmap
_audit_creation_method SHELXL-97
_cell_angle_alpha 90.00
_cell_angle_beta 101.465(3)
_cell_angle_gamma 90.00
_cell_formula_units_Z 4
_cell_length_a 12.4526(11)
_cell_length_b 10.6473(10)
_cell_length_c 16.4273(14)
_cell_measurement_reflns_used 6305
_cell_measurement_temperature 100(2)
_cell_measurement_theta_max 29.14
_cell_measurement_theta_min 2.29
_cell_volume 2134.6(3)
_computing_cell_refinement 'Bruker APEX2 v2011.4-0'
_computing_data_collection 'Bruker APEX2 v2011.4-0'
_computing_data_reduction 'Bruker SAINT V7.60A'
_computing_molecular_graphics 'Bruker SHELXTL'
_computing_publication_material 'Bruker SHELXTL'
_computing_structure_refinement 'SHELXS-97 (Sheldrick, 2008)'
_computing_structure_solution Sir2011
_diffrn_ambient_temperature 100(2)
_diffrn_detector_area_resol_mean 512
_diffrn_detector_type '4K CCD area detector APEX II'
_diffrn_measured_fraction_theta_full 0.993
_diffrn_measured_fraction_theta_max 0.890
_diffrn_measurement_device_type 'APEX DUO Kappa 4-axis goniometer'
_diffrn_measurement_method
;
 Fullsphere data collection, phi and omega scans
;
_diffrn_measurement_specimen_support 'magnetic support whith MicroMount'
_diffrn_radiation_monochromator 'Quazar MX Multilayer Optics'
_diffrn_radiation_type MoK\a
_diffrn_radiation_wavelength 0.71073
_diffrn_reflns_av_R_equivalents 0.0352
_diffrn_reflns_av_sigmaI/netI 0.0384
_diffrn_reflns_limit_h_max 17
_diffrn_reflns_limit_h_min -17
_diffrn_reflns_limit_k_max 14
_diffrn_reflns_limit_k_min -14
_diffrn_reflns_limit_l_max 22
_diffrn_reflns_limit_l_min -20
_diffrn_reflns_number 18870
_diffrn_reflns_theta_full 25.00
_diffrn_reflns_theta_max 29.56
_diffrn_reflns_theta_min 2.29
_diffrn_source 'Micorfocus source E025 IuS'
_diffrn_source_current 0.6
_diffrn_source_power 50
_diffrn_source_size '0.2 mm x 0.2 mm fine focus'
_diffrn_source_type 'Bruker APEX DUO'
_exptl_absorpt_coefficient_mu 0.278
_exptl_absorpt_correction_T_max 0.9727
_exptl_absorpt_correction_T_min 0.9465
_exptl_absorpt_correction_type empirical
_exptl_absorpt_process_details
; 
 SADABS Version 2008/1 Bruker-Nonius
 Blessing, Acta Cryst. (1995) A51 33-38
;
_exptl_crystal_colour colourless
_exptl_crystal_density_diffrn 1.349
_exptl_crystal_description block
_exptl_crystal_F_000 920
_exptl_crystal_size_max 0.20
_exptl_crystal_size_mid 0.10
_exptl_crystal_size_min 0.10
_refine_diff_density_max 0.407
_refine_diff_density_min -0.320
_refine_diff_density_rms 0.057
_refine_ls_extinction_method none
_refine_ls_goodness_of_fit_ref 1.026
_refine_ls_hydrogen_treatment noref
_refine_ls_matrix_type full
_refine_ls_number_parameters 312
_refine_ls_number_reflns 5338
_refine_ls_number_restraints 36
_refine_ls_restrained_S_all 1.028
_refine_ls_R_factor_all 0.0624
_refine_ls_R_factor_gt 0.0414
_refine_ls_shift/su_max 0.034
_refine_ls_shift/su_mean 0.001
_refine_ls_structure_factor_coef Fsqd
_refine_ls_weighting_details 'calc w=1/[\s^2^(Fo^2^)+(0.0580P)^2^+0.9358P] where P=(Fo^2^+2Fc^2^)/3'
_refine_ls_weighting_scheme calc
_refine_ls_wR_factor_gt 0.1059
_refine_ls_wR_factor_ref 0.1185
_reflns_number_gt 4008
_reflns_number_total 5338
_reflns_threshold_expression >2sigma(I)
_cod_data_source_file ja306211q_si_005.cif
_cod_data_source_block mo_jsai_0m
_cod_database_code 4118641

loop_
_symmetry_equiv_pos_as_xyz
'x, y, z'
'-x, y+1/2, -z+1/2'
'-x, -y, -z'
'x, -y-1/2, z-1/2'

loop_
_atom_site_label
_atom_site_type_symbol
_atom_site_fract_x
_atom_site_fract_y
_atom_site_fract_z
_atom_site_U_iso_or_equiv
_atom_site_adp_type
_atom_site_occupancy
_atom_site_symmetry_multiplicity
_atom_site_calc_flag
_atom_site_refinement_flags
_atom_site_disorder_assembly
_atom_site_disorder_group
N1 N 0.75382(10) 0.62903(12) 1.04234(9) 0.0276(3) Uani 1 1 d . . .
O1 O 0.55341(9) 0.65752(12) 0.99738(8) 0.0350(3) Uani 1 1 d . . .
O2 O 0.66537(9) 0.83157(11) 1.06945(8) 0.0323(3) Uani 1 1 d . . .
O3 O 0.95321(9) 0.58444(11) 1.07504(7) 0.0315(3) Uani 1 1 d . . .
O4 O 0.88222(10) 0.76633(11) 1.14202(7) 0.0322(3) Uani 1 1 d . . .
S1 S 0.64115(3) 0.70082(4) 1.06083(3) 0.02631(10) Uani 1 1 d . . .
S2 S 0.88113(3) 0.68972(4) 1.07071(3) 0.02592(10) Uani 1 1 d . . .
C1 C 0.62230(11) 0.64039(15) 1.15613(11) 0.0258(3) Uani 1 1 d . . .
C2 C 0.66080(12) 0.70573(15) 1.22923(11) 0.0265(4) Uani 1 1 d . . .
H2 H 0.6989 0.7829 1.2283 0.032 Uiso 1 1 calc R . .
C3 C 0.64295(12) 0.65704(16) 1.30334(11) 0.0291(4) Uani 1 1 d . . .
H3 H 0.6680 0.7024 1.3533 0.035 Uiso 1 1 calc R . .
C4 C 0.58913(12) 0.54318(16) 1.30648(11) 0.0300(4) Uani 1 1 d . . .
C5 C 0.55333(13) 0.47830(16) 1.23237(12) 0.0336(4) Uani 1 1 d . . .
H5 H 0.5180 0.3995 1.2336 0.040 Uiso 1 1 calc R . .
C6 C 0.56814(12) 0.52624(16) 1.15698(11) 0.0305(4) Uani 1 1 d . . .
H6 H 0.5418 0.4820 1.1068 0.037 Uiso 1 1 calc R . .
C7 C 0.56832(15) 0.49246(19) 1.38747(12) 0.0401(5) Uani 1 1 d . . .
H7A H 0.6250 0.5234 1.4332 0.060 Uiso 1 1 calc R . .
H7B H 0.5703 0.4005 1.3864 0.060 Uiso 1 1 calc R . .
H7C H 0.4962 0.5205 1.3955 0.060 Uiso 1 1 calc R . .
C8 C 0.89655(12) 0.78303(15) 0.98633(10) 0.0253(3) Uani 1 1 d . . .
C9 C 0.87004(12) 0.91005(15) 0.98562(11) 0.0283(4) Uani 1 1 d . . .
H9 H 0.8459 0.9471 1.0314 0.034 Uiso 1 1 calc R . .
C10 C 0.87939(13) 0.98127(15) 0.91712(11) 0.0296(4) Uani 1 1 d . . .
H10 H 0.8621 1.0682 0.9165 0.035 Uiso 1 1 calc R . .
C11 C 0.91344(13) 0.92885(16) 0.84901(11) 0.0291(4) Uani 1 1 d . . .
C12 C 0.94073(13) 0.80140(16) 0.85181(11) 0.0293(4) Uani 1 1 d . . .
H12 H 0.9651 0.7644 0.8061 0.035 Uiso 1 1 calc R . .
C13 C 0.93292(12) 0.72823(16) 0.91968(11) 0.0284(4) Uani 1 1 d . . .
H13 H 0.9521 0.6418 0.9210 0.034 Uiso 1 1 calc R . .
C14 C 0.91679(16) 1.00740(17) 0.77355(12) 0.0378(4) Uani 1 1 d . . .
H14A H 0.8427 1.0146 0.7398 0.057 Uiso 1 1 calc R . .
H14B H 0.9650 0.9675 0.7407 0.057 Uiso 1 1 calc R . .
H14C H 0.9448 1.0913 0.7909 0.057 Uiso 1 1 calc R . .
C15 C 0.74496(13) 0.51040(15) 0.99848(11) 0.0303(4) Uani 1 1 d . . .
C16 C 0.76135(15) 0.38775(16) 1.04401(12) 0.0362(4) Uani 1 1 d . B .
H16A H 0.6976 0.3654 1.0688 0.043 Uiso 0.70 1 calc PR A 1
H16B H 0.8288 0.3877 1.0877 0.043 Uiso 0.70 1 calc PR A 1
H16C H 0.7161 0.3826 1.0848 0.043 Uiso 0.30 1 d PR A 2
H16D H 0.8366 0.3771 1.0710 0.043 Uiso 0.30 1 d PR A 2
C17 C 0.7718(2) 0.2997(3) 0.97004(19) 0.0349(7) Uani 0.70 1 d PU B 1
H17A H 0.8500 0.2850 0.9688 0.042 Uiso 0.70 1 calc PR B 1
H17B H 0.7367 0.2177 0.9760 0.042 Uiso 0.70 1 calc PR B 1
C18 C 0.7141(2) 0.3655(3) 0.88950(18) 0.0330(6) Uani 0.70 1 d PU B 1
H18A H 0.6362 0.3369 0.8753 0.040 Uiso 0.70 1 calc PR B 1
C19 C 0.7171(2) 0.5015(3) 0.9163(2) 0.0297(7) Uani 0.70 1 d PU B 1
H19 H 0.7012 0.5709 0.8796 0.036 Uiso 0.70 1 calc PR B 1
C20 C 0.7674(2) 0.3437(3) 0.81553(17) 0.0389(6) Uani 0.70 1 d P B 1
H20A H 0.8397 0.3861 0.8258 0.047 Uiso 0.70 1 calc PR B 1
H20B H 0.7804 0.2526 0.8106 0.047 Uiso 0.70 1 calc PR B 1
C17' C 0.7295(6) 0.2916(7) 0.9780(5) 0.0427(18) Uani 0.30 1 d PU B 2
H17C H 0.6503 0.2725 0.9694 0.051 Uiso 0.30 1 calc PR B 2
H17D H 0.7715 0.2130 0.9922 0.051 Uiso 0.30 1 calc PR B 2
C18' C 0.7584(6) 0.3537(7) 0.8991(5) 0.0349(15) Uani 0.30 1 d PU B 2
H18' H 0.8372 0.3370 0.8984 0.021(14) Uiso 0.30 1 calc PR B 2
C19' C 0.7454(7) 0.4917(10) 0.9206(7) 0.046(2) Uani 0.30 1 d PU B 2
H19' H 0.7382 0.5574 0.8807 0.055 Uiso 0.30 1 calc PR B 2
C20' C 0.6883(5) 0.3068(6) 0.8180(4) 0.0337(13) Uani 0.30 1 d P B 2
H20C H 0.6105 0.3080 0.8231 0.040 Uiso 0.30 1 calc PR B 2
H20D H 0.7083 0.2185 0.8093 0.040 Uiso 0.30 1 calc PR B 2
C21 C 0.70149(16) 0.3902(2) 0.73501(13) 0.0447(5) Uani 1 1 d . . .
H21A H 0.6749 0.4731 0.7428 0.054 Uiso 0.70 1 d PR B 1
H21B H 0.6391 0.3363 0.7185 0.054 Uiso 0.70 1 d PR B 1
H21C H 0.6798 0.4756 0.7410 0.054 Uiso 0.30 1 d PR B 2
H21D H 0.6546 0.3554 0.6868 0.054 Uiso 0.30 1 d PR B 2
C22 C 0.7662(3) 0.3933(3) 0.6642(2) 0.0482(8) Uani 0.70 1 d P B 1
H22A H 0.8294 0.4493 0.6795 0.072 Uiso 0.70 1 calc PR B 1
H22B H 0.7186 0.4241 0.6133 0.072 Uiso 0.70 1 calc PR B 1
H22C H 0.7917 0.3084 0.6548 0.072 Uiso 0.70 1 calc PR B 1
C22' C 0.8107(7) 0.3868(9) 0.7235(6) 0.063(2) Uani 0.30 1 d P B 2
H22D H 0.8589 0.4248 0.7716 0.095 Uiso 0.30 1 calc PR B 2
H22E H 0.8164 0.4340 0.6733 0.095 Uiso 0.30 1 calc PR B 2
H22F H 0.8327 0.2995 0.7175 0.095 Uiso 0.30 1 calc PR B 2

loop_
_atom_site_aniso_label
_atom_site_aniso_U_11
_atom_site_aniso_U_22
_atom_site_aniso_U_33
_atom_site_aniso_U_23
_atom_site_aniso_U_13
_atom_site_aniso_U_12
N1 0.0222(6) 0.0250(6) 0.0354(8) -0.0080(6) 0.0054(5) 0.0000(5)
O1 0.0261(5) 0.0432(7) 0.0323(7) -0.0048(6) -0.0025(5) 0.0040(5)
O2 0.0355(6) 0.0252(6) 0.0365(7) -0.0003(5) 0.0080(5) 0.0052(5)
O3 0.0257(5) 0.0341(6) 0.0332(7) 0.0017(5) 0.0026(5) 0.0068(5)
O4 0.0339(6) 0.0340(6) 0.0274(7) -0.0059(5) 0.0031(5) -0.0014(5)
S1 0.02188(17) 0.02662(19) 0.0294(2) -0.00291(16) 0.00255(15) 0.00349(14)
S2 0.02217(17) 0.02810(19) 0.0263(2) -0.00268(16) 0.00204(15) 0.00141(14)
C1 0.0166(6) 0.0272(8) 0.0328(9) -0.0021(7) 0.0027(6) 0.0030(6)
C2 0.0208(6) 0.0239(7) 0.0333(9) -0.0018(7) 0.0022(6) -0.0002(6)
C3 0.0246(7) 0.0296(8) 0.0309(9) -0.0035(7) 0.0004(7) -0.0016(6)
C4 0.0218(7) 0.0335(9) 0.0336(10) 0.0030(7) 0.0031(7) -0.0003(6)
C5 0.0254(7) 0.0318(9) 0.0431(11) -0.0023(8) 0.0054(7) -0.0078(6)
C6 0.0216(7) 0.0321(8) 0.0366(10) -0.0087(7) 0.0027(7) -0.0043(6)
C7 0.0343(9) 0.0448(10) 0.0393(11) 0.0053(9) 0.0030(8) -0.0078(8)
C8 0.0188(6) 0.0284(8) 0.0270(9) -0.0031(6) 0.0001(6) -0.0003(6)
C9 0.0242(7) 0.0279(8) 0.0314(9) -0.0075(7) 0.0020(6) -0.0013(6)
C10 0.0292(7) 0.0227(8) 0.0347(10) -0.0046(7) 0.0013(7) -0.0014(6)
C11 0.0239(7) 0.0301(8) 0.0311(9) -0.0026(7) -0.0001(6) -0.0037(6)
C12 0.0269(7) 0.0325(8) 0.0284(9) -0.0049(7) 0.0055(7) 0.0000(6)
C13 0.0243(7) 0.0275(8) 0.0328(9) -0.0041(7) 0.0043(7) 0.0031(6)
C14 0.0435(9) 0.0321(9) 0.0364(10) -0.0006(8) 0.0048(8) -0.0070(8)
C15 0.0268(7) 0.0254(8) 0.0387(10) -0.0071(7) 0.0067(7) -0.0005(6)
C16 0.0379(9) 0.0284(8) 0.0428(11) -0.0022(8) 0.0097(8) 0.0039(7)
C17 0.0374(12) 0.0260(11) 0.0395(14) -0.0044(10) 0.0029(11) 0.0038(10)
C18 0.0284(11) 0.0288(11) 0.0395(14) -0.0050(10) 0.0013(11) 0.0041(10)
C19 0.0294(12) 0.0227(11) 0.0343(14) -0.0051(10) 0.0001(11) -0.0001(10)
C20 0.0376(13) 0.0343(13) 0.0417(16) -0.0131(12) 0.0002(12) 0.0073(11)
C17' 0.043(3) 0.038(3) 0.048(3) -0.004(2) 0.012(2) -0.001(2)
C18' 0.033(2) 0.034(2) 0.037(3) -0.0057(19) 0.005(2) 0.002(2)
C19' 0.043(3) 0.046(3) 0.048(3) 0.001(2) 0.010(2) 0.001(2)
C20' 0.028(3) 0.034(3) 0.038(3) -0.013(3) 0.005(2) -0.003(2)
C21 0.0414(10) 0.0451(11) 0.0458(12) -0.0087(9) 0.0047(9) 0.0067(8)
C22 0.0535(17) 0.0491(17) 0.0421(18) -0.0050(14) 0.0094(14) 0.0068(14)
C22' 0.056(4) 0.081(6) 0.055(5) 0.015(4) 0.016(4) 0.001(4)

loop_
_atom_type_symbol
_atom_type_description
_atom_type_scat_dispersion_real
_atom_type_scat_dispersion_imag
_atom_type_scat_source
C C 0.0033 0.0016 'International Tables Vol C Tables 4.2.6.8 and 6.1.1.4'
H H 0.0000 0.0000 'International Tables Vol C Tables 4.2.6.8 and 6.1.1.4'
O O 0.0106 0.0060 'International Tables Vol C Tables 4.2.6.8 and 6.1.1.4'
S S 0.1246 0.1234 'International Tables Vol C Tables 4.2.6.8 and 6.1.1.4'
N N 0.0061 0.0033 'International Tables Vol C Tables 4.2.6.8 and 6.1.1.4'

loop_
_geom_angle_atom_site_label_1
_geom_angle_atom_site_label_2
_geom_angle_atom_site_label_3
_geom_angle
C15 N1 S1 120.27(10)
C15 N1 S2 116.46(10)
S1 N1 S2 123.26(8)
O2 S1 O1 120.25(7)
O2 S1 N1 107.15(7)
O1 S1 N1 105.47(7)
O2 S1 C1 109.47(8)
O1 S1 C1 108.35(8)
N1 S1 C1 105.07(7)
O4 S2 O3 120.31(7)
O4 S2 N1 107.50(7)
O3 S2 N1 105.03(7)
O4 S2 C8 110.00(8)
O3 S2 C8 108.58(7)
N1 S2 C8 104.11(7)
C2 C1 C6 120.92(16)
C2 C1 S1 120.31(12)
C6 C1 S1 118.77(13)
C3 C2 C1 119.08(15)
C2 C3 C4 121.52(16)
C3 C4 C5 118.19(16)
C3 C4 C7 120.94(16)
C5 C4 C7 120.86(16)
C6 C5 C4 121.47(16)
C5 C6 C1 118.80(16)
C9 C8 C13 120.93(16)
C9 C8 S2 119.75(13)
C13 C8 S2 119.31(13)
C10 C9 C8 118.84(16)
C9 C10 C11 121.60(15)
C10 C11 C12 118.34(16)
C10 C11 C14 120.23(15)
C12 C11 C14 121.40(16)
C13 C12 C11 121.28(16)
C12 C13 C8 119.00(15)
C19' C15 C19 15.7(4)
C19' C15 N1 127.6(5)
C19 C15 N1 123.14(19)
C19' C15 C16 109.4(5)
C19 C15 C16 115.27(19)
N1 C15 C16 121.51(16)
C17' C16 C15 104.2(3)
C17' C16 C17 21.5(3)
C15 C16 C17 99.14(17)
C18 C17 C16 107.4(2)
C19 C18 C20 113.1(3)
C19 C18 C17 101.8(2)
C20 C18 C17 114.5(2)
C15 C19 C18 110.6(3)
C21 C20 C18 114.1(2)
C16 C17' C18' 104.0(5)
C20' C18' C19' 116.6(6)
C20' C18' C17' 113.6(6)
C19' C18' C17' 99.4(7)
C15 C19' C18' 113.4(8)
C18' C20' C21 114.2(5)
C22' C21 C20 74.7(4)
C22' C21 C22 40.2(4)
C20 C21 C22 113.4(2)
C22' C21 C20' 110.6(4)
C20 C21 C20' 39.1(2)
C22 C21 C20' 141.4(3)

loop_
_geom_bond_atom_site_label_1
_geom_bond_atom_site_label_2
_geom_bond_distance
N1 C15 1.447(2)
N1 S1 1.6776(13)
N1 S2 1.6895(13)
O1 S1 1.4283(12)
O2 S1 1.4255(12)
O3 S2 1.4290(12)
O4 S2 1.4253(12)
S1 C1 1.7510(18)
S2 C8 1.7467(17)
C1 C2 1.388(2)
C1 C6 1.391(2)
C2 C3 1.381(2)
C3 C4 1.391(2)
C4 C5 1.394(3)
C4 C7 1.505(3)
C5 C6 1.385(3)
C8 C9 1.392(2)
C8 C13 1.393(2)
C9 C10 1.381(2)
C10 C11 1.390(2)
C11 C12 1.397(2)
C11 C14 1.503(3)
C12 C13 1.379(2)
C15 C19' 1.296(11)
C15 C19 1.328(4)
C15 C16 1.499(2)
C16 C17' 1.487(8)
C16 C17 1.560(3)
C17 C18 1.543(4)
C18 C19 1.512(4)
C18 C20 1.514(4)
C20 C21 1.496(3)
C17' C18' 1.559(11)
C18' C20' 1.525(9)
C18' C19' 1.527(13)
C20' C21 1.661(7)
C21 C22' 1.411(8)
C21 C22 1.541(4)

loop_
_geom_torsion_atom_site_label_1
_geom_torsion_atom_site_label_2
_geom_torsion_atom_site_label_3
_geom_torsion_atom_site_label_4
_geom_torsion
C15 N1 S1 O2 -154.79(13)
S2 N1 S1 O2 23.79(12)
C15 N1 S1 O1 -25.56(15)
S2 N1 S1 O1 153.02(10)
C15 N1 S1 C1 88.82(14)
S2 N1 S1 C1 -92.59(11)
C15 N1 S2 O4 -153.16(12)
S1 N1 S2 O4 28.20(12)
C15 N1 S2 O3 -23.91(14)
S1 N1 S2 O3 157.45(10)
C15 N1 S2 C8 90.15(14)
S1 N1 S2 C8 -88.49(11)
O2 S1 C1 C2 -18.14(14)
O1 S1 C1 C2 -151.01(12)
N1 S1 C1 C2 96.64(13)
O2 S1 C1 C6 161.79(12)
O1 S1 C1 C6 28.93(14)
N1 S1 C1 C6 -83.43(13)
C6 C1 C2 C3 -1.2(2)
S1 C1 C2 C3 178.77(11)
C1 C2 C3 C4 1.2(2)
C2 C3 C4 C5 0.1(2)
C2 C3 C4 C7 -178.81(15)
C3 C4 C5 C6 -1.5(2)
C7 C4 C5 C6 177.45(16)
C4 C5 C6 C1 1.5(2)
C2 C1 C6 C5 -0.1(2)
S1 C1 C6 C5 179.92(12)
O4 S2 C8 C9 -22.18(14)
O3 S2 C8 C9 -155.74(12)
N1 S2 C8 C9 92.75(13)
O4 S2 C8 C13 159.31(12)
O3 S2 C8 C13 25.75(14)
N1 S2 C8 C13 -85.76(13)
C13 C8 C9 C10 0.6(2)
S2 C8 C9 C10 -177.89(12)
C8 C9 C10 C11 0.6(2)
C9 C10 C11 C12 -1.4(2)
C9 C10 C11 C14 176.62(15)
C10 C11 C12 C13 0.9(2)
C14 C11 C12 C13 -177.09(15)
C11 C12 C13 C8 0.3(2)
C9 C8 C13 C12 -1.1(2)
S2 C8 C13 C12 177.43(12)
S1 N1 C15 C19' 99.1(5)
S2 N1 C15 C19' -79.6(5)
S1 N1 C15 C19 80.6(2)
S2 N1 C15 C19 -98.1(2)
S1 N1 C15 C16 -96.17(17)
S2 N1 C15 C16 85.15(18)
C19' C15 C16 C17' -20.8(6)
C19 C15 C16 C17' -5.0(4)
N1 C15 C16 C17' 172.0(3)
C19' C15 C16 C17 0.6(5)
C19 C15 C16 C17 16.4(2)
N1 C15 C16 C17 -166.61(17)
C17' C16 C17 C18 82.4(10)
C15 C16 C17 C18 -23.3(2)
C16 C17 C18 C19 22.6(3)
C16 C17 C18 C20 145.0(2)
C19' C15 C19 C18 69(2)
N1 C15 C19 C18 -179.56(18)
C16 C15 C19 C18 -2.6(3)
C20 C18 C19 C15 -136.1(2)
C17 C18 C19 C15 -12.8(3)
C19 C18 C20 C21 -73.3(3)
C17 C18 C20 C21 170.7(2)
C15 C16 C17' C18' 30.2(5)
C17 C16 C17' C18' -48.5(8)
C16 C17' C18' C20' -152.7(5)
C16 C17' C18' C19' -28.0(7)
C19 C15 C19' C18' -113(2)
N1 C15 C19' C18' 168.0(4)
C16 C15 C19' C18' 1.8(8)
C20' C18' C19' C15 139.3(7)
C17' C18' C19' C15 16.7(8)
C19' C18' C20' C21 54.3(8)
C17' C18' C20' C21 169.1(5)
C18 C20 C21 C22' 156.6(5)
C18 C20 C21 C22 167.7(2)
C18 C20 C21 C20' -47.4(4)
C18' C20' C21 C22' 60.7(7)
C18' C20' C21 C20 36.1(4)
C18' C20' C21 C22 93.9(6)
